data_4113622
loop_
_publ_author_name
'Joshua S. Figueroa'
'Christopher C. Cummins'

_publ_section_title
;
 The Niobaziridine-Hydride Functional Group: Synthesis and Divergent
 Reactivity
;
_journal_name_full 'Journal of the American Chemical Society'
_journal_page_first 4020
_journal_page_last 4021
_journal_paper_doi 10.1021/ja028446y
_journal_volume 125
_journal_year 2003
_chemical_formula_sum 'C49 H71 N4 Nb'
_chemical_formula_weight 809.01
_chemical_name_common Nb(MesCN)(N[Np]Ar)3
_chemical_name_systematic
; 
 ? 
;
_space_group_IT_number 2
_symmetry_cell_setting triclinic
_symmetry_space_group_name_Hall '-P 1'
_symmetry_space_group_name_H-M 'P -1'
_atom_sites_solution_hydrogens geom
_atom_sites_solution_primary direct
_atom_sites_solution_secondary difmap
_audit_creation_method SHELXL-97
_cell_angle_alpha 86.5260(10)
_cell_angle_beta 77.2120(10)
_cell_angle_gamma 72.1010(10)
_cell_formula_units_Z 2
_cell_length_a 10.7225(6)
_cell_length_b 11.9653(7)
_cell_length_c 19.3710(11)
_cell_measurement_temperature 183(2)
_cell_measurement_theta_max 23.29
_cell_measurement_theta_min 2.69
_cell_volume 2306.2(2)
_computing_cell_refinement 'Bruker SMART'
_computing_data_collection 'Bruker SMART'
_computing_data_reduction 'Bruker SHELXTL'
_computing_molecular_graphics 'Bruker SHELXTL'
_computing_publication_material 'Bruker SHELXTL'
_computing_structure_refinement 'SHELXL-97 (Sheldrick, 1997)'
_computing_structure_solution 'SHELXS-97 (Sheldrick, 1990)'
_diffrn_ambient_temperature 293(2)
_diffrn_measured_fraction_theta_full 0.969
_diffrn_measured_fraction_theta_max 0.969
_diffrn_measurement_device_type 'CCD area detector'
_diffrn_measurement_method 'phi and omega scans'
_diffrn_radiation_monochromator graphite
_diffrn_radiation_source 'fine-focus sealed tube'
_diffrn_radiation_type MoK\a
_diffrn_radiation_wavelength 0.71073
_diffrn_reflns_av_R_equivalents 0.0633
_diffrn_reflns_av_sigmaI/netI 0.0379
_diffrn_reflns_limit_h_max 10
_diffrn_reflns_limit_h_min -11
_diffrn_reflns_limit_k_max 13
_diffrn_reflns_limit_k_min -13
_diffrn_reflns_limit_l_max 15
_diffrn_reflns_limit_l_min -21
_diffrn_reflns_number 9197
_diffrn_reflns_theta_full 23.29
_diffrn_reflns_theta_max 23.29
_diffrn_reflns_theta_min 2.69
_exptl_absorpt_coefficient_mu 0.296
_exptl_absorpt_correction_T_max 0.4353
_exptl_absorpt_correction_T_min 0.3078
_exptl_absorpt_correction_type empirical
_exptl_crystal_colour orange
_exptl_crystal_density_diffrn 1.165
_exptl_crystal_description block
_exptl_crystal_F_000 868
_exptl_crystal_size_max 0.40
_exptl_crystal_size_mid 0.33
_exptl_crystal_size_min 0.20
_refine_diff_density_max 0.540
_refine_diff_density_min -0.447
_refine_diff_density_rms 0.066
_refine_ls_extinction_method none
_refine_ls_goodness_of_fit_ref 1.203
_refine_ls_hydrogen_treatment mixed
_refine_ls_matrix_type full
_refine_ls_number_parameters 555
_refine_ls_number_reflns 6445
_refine_ls_number_restraints 0
_refine_ls_restrained_S_all 1.203
_refine_ls_R_factor_all 0.0435
_refine_ls_R_factor_gt 0.0416
_refine_ls_shift/su_max 0.208
_refine_ls_shift/su_mean 0.033
_refine_ls_structure_factor_coef Fsqd
_refine_ls_weighting_details 'calc w=1/[\s^2^(Fo^2^)+(0.1000P)^2^+0.0000P] where P=(Fo^2^+2Fc^2^)/3'
_refine_ls_weighting_scheme calc
_refine_ls_wR_factor_gt 0.1346
_refine_ls_wR_factor_ref 0.1371
_reflns_number_gt 6071
_reflns_number_total 6445
_reflns_threshold_expression >2sigma(I)
_cod_data_source_file ja028446ysi20030122_052029_8.cif
_cod_data_source_block 01185m
_cod_database_code 4113622

loop_
_symmetry_equiv_pos_as_xyz
'x, y, z'
'-x, -y, -z'

loop_
_atom_site_label
_atom_site_type_symbol
_atom_site_fract_x
_atom_site_fract_y
_atom_site_fract_z
_atom_site_U_iso_or_equiv
_atom_site_adp_type
_atom_site_occupancy
_atom_site_symmetry_multiplicity
_atom_site_calc_flag
_atom_site_refinement_flags
Nb Nb 0.32586(2) 0.785862(17) 0.278981(10) 0.02252(14) Uani 1 1 d .
N2 N 0.1405(2) 0.83298(19) 0.33985(12) 0.0269(5) Uani 1 1 d .
N3 N 0.3476(2) 0.65061(18) 0.21219(11) 0.0264(5) Uani 1 1 d .
N1 N 0.4048(2) 0.90382(19) 0.22464(11) 0.0256(5) Uani 1 1 d .
N4 N 0.4667(3) 0.6583(2) 0.31984(13) 0.0355(6) Uani 1 1 d .
C41 C 0.4235(3) 0.7424(2) 0.36346(14) 0.0268(6) Uani 1 1 d .
C11 C 0.3446(3) 1.0194(2) 0.20098(14) 0.0258(6) Uani 1 1 d .
C31 C 0.2750(3) 0.6777(2) 0.15650(14) 0.0278(6) Uani 1 1 d .
C32 C 0.1818(3) 0.6215(2) 0.14942(17) 0.0340(7) Uani 1 1 d .
C47 C 0.5537(3) 0.6592(3) 0.45681(15) 0.0356(7) Uani 1 1 d .
C22 C 0.0540(3) 0.9438(2) 0.24311(15) 0.0280(6) Uani 1 1 d .
C36 C 0.2992(3) 0.7605(3) 0.10589(15) 0.0314(6) Uani 1 1 d .
C12 C 0.3634(3) 1.0482(3) 0.12945(15) 0.0329(7) Uani 1 1 d .
C23 C -0.0140(3) 1.0481(3) 0.21394(15) 0.0314(6) Uani 1 1 d .
C21 C 0.0556(3) 0.9354(2) 0.31557(14) 0.0266(6) Uani 1 1 d .
C13 C 0.3065(3) 1.1615(3) 0.10725(16) 0.0369(7) Uani 1 1 d .
C42 C 0.4611(3) 0.7527(2) 0.43127(14) 0.0267(6) Uani 1 1 d .
C17 C 0.5485(3) 0.8493(3) 0.19240(15) 0.0296(6) Uani 1 1 d .
C18 C 0.6503(3) 0.8980(3) 0.21538(16) 0.0334(7) Uani 1 1 d .
C28 C 0.0202(3) 0.6981(3) 0.41381(16) 0.0377(7) Uani 1 1 d .
C27 C 0.0928(3) 0.7901(3) 0.41133(14) 0.0320(6) Uani 1 1 d .
C431 C 0.3022(3) 0.9620(3) 0.44672(16) 0.0393(7) Uani 1 1 d .
H43A H 0.2753 1.0250 0.4805 0.059 Uiso 1 1 calc R
H43B H 0.2253 0.9398 0.4429 0.059 Uiso 1 1 calc R
H43C H 0.3414 0.9875 0.4014 0.059 Uiso 1 1 calc R
C37 C 0.4082(3) 0.5230(2) 0.22035(16) 0.0296(6) Uani 1 1 d .
C44 C 0.4409(3) 0.8670(3) 0.53378(16) 0.0384(7) Uani 1 1 d .
C16 C 0.2646(3) 1.1063(2) 0.25039(15) 0.0287(6) Uani 1 1 d .
C14 C 0.2301(3) 1.2455(3) 0.15785(17) 0.0407(8) Uani 1 1 d .
C231 C -0.0059(3) 1.0572(3) 0.13538(17) 0.0432(8) Uani 1 1 d .
H23A H -0.0583 1.1343 0.1243 0.065 Uiso 1 1 calc R
H23B H -0.0403 0.9996 0.1205 0.065 Uiso 1 1 calc R
H23C H 0.0858 1.0437 0.1111 0.065 Uiso 1 1 calc R
C24 C -0.0879(3) 1.1422(3) 0.25916(17) 0.0360(7) Uani 1 1 d .
C34 C 0.1451(3) 0.7280(3) 0.04316(17) 0.0427(8) Uani 1 1 d .
C33 C 0.1188(3) 0.6442(3) 0.09266(17) 0.0385(7) Uani 1 1 d .
C26 C -0.0201(3) 1.0340(2) 0.35899(16) 0.0307(6) Uani 1 1 d .
C43 C 0.4036(3) 0.8586(2) 0.47077(14) 0.0305(6) Uani 1 1 d .
C38 C 0.5346(3) 0.4613(2) 0.16342(16) 0.0384(7) Uani 1 1 d .
C15 C 0.2079(3) 1.2196(2) 0.22932(15) 0.0326(6) Uani 1 1 d .
C35 C 0.2340(3) 0.7874(3) 0.04977(15) 0.0383(7) Uani 1 1 d .
C25 C -0.0936(3) 1.1359(2) 0.33104(16) 0.0353(7) Uani 1 1 d .
C251 C -0.1768(3) 1.2407(3) 0.37819(19) 0.0491(9) Uani 1 1 d .
H25A H -0.2206 1.3031 0.3501 0.074 Uiso 1 1 calc R
H25B H -0.1195 1.2669 0.4008 0.074 Uiso 1 1 calc R
H25C H -0.2430 1.2186 0.4135 0.074 Uiso 1 1 calc R
C45 C 0.5310(3) 0.7742(3) 0.56032(16) 0.0412(8) Uani 1 1 d .
C46 C 0.5864(3) 0.6716(3) 0.52056(17) 0.0424(8) Uani 1 1 d .
C471 C 0.6226(4) 0.5442(3) 0.41733(19) 0.0509(9) Uani 1 1 d .
H47A H 0.6820 0.4923 0.4440 0.076 Uiso 1 1 calc R
H47B H 0.6731 0.5581 0.3719 0.076 Uiso 1 1 calc R
H47C H 0.5565 0.5091 0.4110 0.076 Uiso 1 1 calc R
C210 C -0.0265(4) 0.6708(3) 0.49082(18) 0.0511(9) Uani 1 1 d .
H21B H 0.0500 0.6373 0.5117 0.077 Uiso 1 1 calc R
H21C H -0.0767 0.6160 0.4940 0.077 Uiso 1 1 calc R
H21D H -0.0824 0.7419 0.5156 0.077 Uiso 1 1 calc R
C111 C 0.7896(3) 0.8193(3) 0.1819(2) 0.0543(9) Uani 1 1 d .
H11A H 0.7989 0.7400 0.1975 0.081 Uiso 1 1 calc R
H11B H 0.8561 0.8462 0.1958 0.081 Uiso 1 1 calc R
H11C H 0.8017 0.8220 0.1313 0.081 Uiso 1 1 calc R
C151 C 0.1262(4) 1.3154(3) 0.28261(18) 0.0470(8) Uani 1 1 d .
H15A H 0.0943 1.3874 0.2583 0.071 Uiso 1 1 calc R
H15B H 0.1810 1.3260 0.3132 0.071 Uiso 1 1 calc R
H15C H 0.0511 1.2938 0.3103 0.071 Uiso 1 1 calc R
C351 C 0.2655(4) 0.8749(3) -0.00535(17) 0.0516(9) Uani 1 1 d .
H35A H 0.2119 0.8826 -0.0401 0.077 Uiso 1 1 calc R
H35B H 0.3588 0.8481 -0.0280 0.077 Uiso 1 1 calc R
H35C H 0.2458 0.9497 0.0169 0.077 Uiso 1 1 calc R
C110 C 0.6375(3) 1.0243(3) 0.19050(19) 0.0455(8) Uani 1 1 d .
H11D H 0.7027 1.0511 0.2058 0.068 Uiso 1 1 calc R
H11E H 0.5490 1.0742 0.2103 0.068 Uiso 1 1 calc R
H11F H 0.6526 1.0267 0.1398 0.068 Uiso 1 1 calc R
C131 C 0.3277(4) 1.1919(3) 0.02953(18) 0.0577(10) Uani 1 1 d .
H13A H 0.2817 1.2735 0.0241 0.087 Uiso 1 1 calc R
H13B H 0.2929 1.1448 0.0051 0.087 Uiso 1 1 calc R
H13C H 0.4218 1.1768 0.0101 0.087 Uiso 1 1 calc R
C19 C 0.6348(3) 0.8952(3) 0.29528(17) 0.0432(8) Uani 1 1 d .
H19A H 0.6426 0.8165 0.3117 0.065 Uiso 1 1 calc R
H19B H 0.5483 0.9465 0.3170 0.065 Uiso 1 1 calc R
H19C H 0.7036 0.9208 0.3077 0.065 Uiso 1 1 calc R
C311 C 0.4987(4) 0.4497(3) 0.09248(18) 0.0640(11) Uani 1 1 d .
H31A H 0.4652 0.5264 0.0735 0.096 Uiso 1 1 calc R
H31B H 0.4312 0.4104 0.0995 0.096 Uiso 1 1 calc R
H31C H 0.5773 0.4050 0.0600 0.096 Uiso 1 1 calc R
C310 C 0.5881(4) 0.3377(3) 0.1902(2) 0.0579(10) Uani 1 1 d .
H31D H 0.6665 0.2951 0.1567 0.087 Uiso 1 1 calc R
H31E H 0.5207 0.2985 0.1957 0.087 Uiso 1 1 calc R
H31F H 0.6110 0.3412 0.2350 0.087 Uiso 1 1 calc R
C451 C 0.5672(5) 0.7812(4) 0.63035(19) 0.0664(11) Uani 1 1 d .
H45A H 0.6300 0.7080 0.6393 0.100 Uiso 1 1 calc R
H45B H 0.4877 0.7969 0.6673 0.100 Uiso 1 1 calc R
H45C H 0.6069 0.8433 0.6291 0.100 Uiso 1 1 calc R
C39 C 0.6386(4) 0.5238(4) 0.1540(3) 0.0778(15) Uani 1 1 d .
H39A H 0.6039 0.6014 0.1366 0.117 Uiso 1 1 calc R
H39B H 0.7173 0.4811 0.1208 0.117 Uiso 1 1 calc R
H39C H 0.6614 0.5288 0.1987 0.117 Uiso 1 1 calc R
C29 C 0.1118(5) 0.5885(3) 0.3758(2) 0.0728(14) Uani 1 1 d .
H29A H 0.1888 0.5586 0.3966 0.109 Uiso 1 1 calc R
H29B H 0.1402 0.6056 0.3268 0.109 Uiso 1 1 calc R
H29C H 0.0652 0.5308 0.3794 0.109 Uiso 1 1 calc R
C331 C 0.0265(4) 0.5755(3) 0.0827(2) 0.0546(9) Uani 1 1 d .
H33A H 0.0195 0.5217 0.1212 0.082 Uiso 1 1 calc R
H33B H 0.0622 0.5325 0.0388 0.082 Uiso 1 1 calc R
H33C H -0.0608 0.6288 0.0819 0.082 Uiso 1 1 calc R
C211 C -0.1040(5) 0.7494(4) 0.3817(2) 0.0733(13) Uani 1 1 d .
H21E H -0.0765 0.7674 0.3328 0.110 Uiso 1 1 calc R
H21F H -0.1608 0.8198 0.4069 0.110 Uiso 1 1 calc R
H21G H -0.1525 0.6931 0.3854 0.110 Uiso 1 1 calc R
H16A H 0.250(3) 1.086(2) 0.2986(17) 0.025(7) Uiso 1 1 d .
H36A H 0.357(3) 0.800(3) 0.1116(16) 0.030(8) Uiso 1 1 d .
H12A H 0.410(3) 0.994(3) 0.0963(16) 0.028(7) Uiso 1 1 d .
H32A H 0.162(3) 0.568(3) 0.1834(18) 0.047(9) Uiso 1 1 d .
H37A H 0.426(3) 0.517(3) 0.2613(19) 0.037(9) Uiso 1 1 d .
H24A H -0.138(3) 1.214(3) 0.2398(17) 0.043(9) Uiso 1 1 d .
H27A H 0.039(3) 0.852(3) 0.4423(17) 0.035(8) Uiso 1 1 d .
H46A H 0.656(4) 0.600(4) 0.542(2) 0.078(13) Uiso 1 1 d .
H37B H 0.339(3) 0.481(2) 0.2214(13) 0.016(6) Uiso 1 1 d .
H44A H 0.399(3) 0.937(3) 0.5626(17) 0.035(8) Uiso 1 1 d .
H26A H -0.014(3) 1.032(2) 0.4060(17) 0.026(7) Uiso 1 1 d .
H17A H 0.560(3) 0.780(3) 0.2089(15) 0.022(7) Uiso 1 1 d .
H17B H 0.558(3) 0.854(2) 0.1397(16) 0.023(7) Uiso 1 1 d .
H14A H 0.194(4) 1.313(3) 0.1443(19) 0.046(10) Uiso 1 1 d .
H27B H 0.177(4) 0.750(3) 0.437(2) 0.070(12) Uiso 1 1 d .
H22A H 0.094(3) 0.879(2) 0.2139(15) 0.021(7) Uiso 1 1 d .
H34A H 0.108(3) 0.748(3) 0.0054(18) 0.041(9) Uiso 1 1 d .

loop_
_atom_site_aniso_label
_atom_site_aniso_U_11
_atom_site_aniso_U_22
_atom_site_aniso_U_33
_atom_site_aniso_U_23
_atom_site_aniso_U_13
_atom_site_aniso_U_12
Nb 0.0278(2) 0.0212(2) 0.0194(2) -0.00136(12) -0.00710(12) -0.00686(13)
N2 0.0278(12) 0.0278(12) 0.0234(12) -0.0002(9) -0.0049(9) -0.0065(10)
N3 0.0358(13) 0.0222(11) 0.0221(11) 0.0000(9) -0.0077(10) -0.0091(10)
N1 0.0293(12) 0.0272(12) 0.0203(11) -0.0013(9) -0.0053(9) -0.0081(10)
N4 0.0442(15) 0.0308(13) 0.0324(13) -0.0046(11) -0.0184(11) -0.0044(11)
C41 0.0307(15) 0.0224(14) 0.0265(14) -0.0010(11) -0.0030(11) -0.0089(11)
C11 0.0300(15) 0.0262(14) 0.0263(14) 0.0018(11) -0.0093(11) -0.0137(12)
C31 0.0311(15) 0.0275(14) 0.0228(14) -0.0101(11) -0.0059(11) -0.0039(12)
C32 0.0441(18) 0.0225(14) 0.0354(16) -0.0068(13) -0.0098(14) -0.0078(13)
C47 0.0420(18) 0.0382(17) 0.0310(16) 0.0001(13) -0.0145(13) -0.0136(14)
C22 0.0285(15) 0.0272(15) 0.0282(15) -0.0043(12) -0.0058(12) -0.0073(12)
C36 0.0369(17) 0.0318(15) 0.0255(15) -0.0060(12) -0.0068(12) -0.0090(14)
C12 0.0384(17) 0.0340(16) 0.0265(15) -0.0049(13) -0.0051(13) -0.0116(13)
C23 0.0270(15) 0.0359(16) 0.0347(16) 0.0035(13) -0.0104(12) -0.0122(13)
C21 0.0274(14) 0.0262(14) 0.0291(14) 0.0014(11) -0.0060(11) -0.0123(12)
C13 0.0421(18) 0.0383(17) 0.0326(16) 0.0075(13) -0.0124(13) -0.0137(14)
C42 0.0327(15) 0.0268(14) 0.0236(14) 0.0022(11) -0.0081(11) -0.0121(12)
C17 0.0337(16) 0.0255(16) 0.0286(16) -0.0005(12) -0.0056(12) -0.0083(12)
C18 0.0310(16) 0.0346(16) 0.0364(16) 0.0019(13) -0.0086(13) -0.0117(13)
C28 0.0421(18) 0.0382(17) 0.0347(17) 0.0082(13) -0.0081(14) -0.0167(14)
C27 0.0398(17) 0.0350(16) 0.0200(14) 0.0008(12) -0.0040(13) -0.0113(14)
C431 0.052(2) 0.0307(16) 0.0354(16) -0.0068(13) -0.0134(14) -0.0082(14)
C37 0.0426(17) 0.0239(14) 0.0236(15) 0.0001(11) -0.0129(13) -0.0078(13)
C44 0.056(2) 0.0378(17) 0.0263(16) -0.0029(14) -0.0084(14) -0.0214(16)
C16 0.0317(15) 0.0347(16) 0.0252(15) 0.0003(12) -0.0063(12) -0.0175(13)
C14 0.0427(19) 0.0306(17) 0.048(2) 0.0092(15) -0.0130(15) -0.0088(15)
C231 0.0433(19) 0.0505(19) 0.0383(18) 0.0108(15) -0.0184(14) -0.0130(15)
C24 0.0311(16) 0.0315(16) 0.0466(19) 0.0060(14) -0.0132(14) -0.0089(13)
C34 0.047(2) 0.049(2) 0.0313(17) -0.0069(15) -0.0204(15) -0.0024(16)
C33 0.0365(17) 0.0317(16) 0.0473(19) -0.0146(14) -0.0163(14) -0.0022(13)
C26 0.0330(16) 0.0274(15) 0.0305(16) -0.0024(12) -0.0044(12) -0.0087(12)
C43 0.0384(16) 0.0315(15) 0.0245(14) 0.0002(12) -0.0049(12) -0.0162(13)
C38 0.0435(18) 0.0263(15) 0.0402(17) -0.0084(13) -0.0072(14) -0.0029(13)
C15 0.0311(15) 0.0312(16) 0.0378(16) -0.0011(13) -0.0070(12) -0.0127(12)
C35 0.0452(18) 0.0399(17) 0.0264(15) -0.0033(13) -0.0130(13) -0.0034(15)
C25 0.0301(16) 0.0306(15) 0.0444(18) -0.0055(13) -0.0043(13) -0.0096(13)
C251 0.047(2) 0.0341(18) 0.057(2) -0.0085(15) 0.0022(16) -0.0056(15)
C45 0.056(2) 0.051(2) 0.0281(16) 0.0038(15) -0.0163(15) -0.0281(17)
C46 0.050(2) 0.0441(18) 0.0411(18) 0.0089(15) -0.0236(15) -0.0170(16)
C471 0.062(2) 0.0347(18) 0.048(2) -0.0037(15) -0.0270(17) 0.0072(16)
C210 0.059(2) 0.049(2) 0.0440(19) 0.0120(16) -0.0055(16) -0.0210(17)
C111 0.0336(19) 0.058(2) 0.068(2) -0.0077(19) -0.0061(17) -0.0103(17)
C151 0.055(2) 0.0343(17) 0.0473(19) -0.0094(14) -0.0030(16) -0.0110(16)
C351 0.071(2) 0.053(2) 0.0341(18) 0.0080(15) -0.0234(17) -0.0165(18)
C110 0.0473(19) 0.0434(18) 0.055(2) 0.0136(15) -0.0195(16) -0.0243(16)
C131 0.078(3) 0.051(2) 0.0372(19) 0.0107(16) -0.0140(18) -0.0103(19)
C19 0.049(2) 0.053(2) 0.0417(18) 0.0074(15) -0.0231(15) -0.0261(16)
C311 0.076(3) 0.054(2) 0.0355(19) -0.0136(16) -0.0042(18) 0.015(2)
C310 0.066(2) 0.0375(19) 0.056(2) -0.0034(16) -0.0136(18) 0.0060(18)
C451 0.106(3) 0.071(3) 0.039(2) 0.0060(18) -0.040(2) -0.035(2)
C39 0.056(3) 0.053(2) 0.110(4) -0.034(2) 0.018(2) -0.015(2)
C29 0.120(4) 0.041(2) 0.050(2) -0.0061(17) 0.014(2) -0.034(2)
C331 0.052(2) 0.0453(19) 0.074(3) -0.0167(18) -0.0320(19) -0.0097(16)
C211 0.070(3) 0.103(3) 0.074(3) 0.039(3) -0.038(2) -0.057(3)

loop_
_atom_type_symbol
_atom_type_description
_atom_type_scat_dispersion_real
_atom_type_scat_dispersion_imag
_atom_type_scat_source
C C 0.0033 0.0016 'International Tables Vol C Tables 4.2.6.8 and 6.1.1.4'
H H 0.0000 0.0000 'International Tables Vol C Tables 4.2.6.8 and 6.1.1.4'
N N 0.0061 0.0033 'International Tables Vol C Tables 4.2.6.8 and 6.1.1.4'
Nb Nb -2.0727 0.6215 'International Tables Vol C Tables 4.2.6.8 and 6.1.1.4'

loop_
_geom_angle_atom_site_label_1
_geom_angle_atom_site_label_2
_geom_angle_atom_site_label_3
_geom_angle
N1 Nb N2 121.63(9)
N1 Nb N4 111.36(10)
N2 Nb N4 115.54(10)
N1 Nb N3 109.19(8)
N2 Nb N3 109.88(9)
N4 Nb N3 82.00(9)
N1 Nb C41 104.10(10)
N2 Nb C41 95.12(10)
N4 Nb C41 35.38(10)
N3 Nb C41 116.59(9)
C21 N2 C27 117.7(2)
C21 N2 Nb 112.51(16)
C27 N2 Nb 128.54(19)
C31 N3 C37 112.8(2)
C31 N3 Nb 117.25(16)
C37 N3 Nb 128.91(17)
C11 N1 C17 116.0(2)
C11 N1 Nb 131.90(17)
C17 N1 Nb 110.84(16)
C41 N4 Nb 74.03(17)
N4 C41 C42 129.4(3)
N4 C41 Nb 70.59(16)
C42 C41 Nb 160.0(2)
C12 C11 C16 118.6(3)
C12 C11 N1 121.9(2)
C16 C11 N1 119.6(2)
C36 C31 C32 117.8(3)
C36 C31 N3 119.7(3)
C32 C31 N3 122.4(3)
C33 C32 C31 121.3(3)
C46 C47 C42 119.3(3)
C46 C47 C471 117.8(3)
C42 C47 C471 122.9(3)
C23 C22 C21 121.4(3)
C35 C36 C31 121.9(3)
C13 C12 C11 121.3(3)
C24 C23 C22 118.3(3)
C24 C23 C231 121.5(3)
C22 C23 C231 120.3(3)
C22 C21 N2 118.4(2)
C22 C21 C26 117.9(3)
N2 C21 C26 123.5(2)
C14 C13 C12 118.4(3)
C14 C13 C131 120.8(3)
C12 C13 C131 120.9(3)
C47 C42 C43 119.3(2)
C47 C42 C41 120.8(2)
C43 C42 C41 119.9(2)
N1 C17 C18 117.2(2)
C19 C18 C111 108.6(3)
C19 C18 C110 108.5(3)
C111 C18 C110 108.9(3)
C19 C18 C17 111.5(2)
C111 C18 C17 107.0(3)
C110 C18 C17 112.2(3)
C29 C28 C210 109.6(3)
C29 C28 C27 110.8(3)
C210 C28 C27 107.8(3)
C29 C28 C211 111.2(4)
C210 C28 C211 108.2(3)
C27 C28 C211 109.3(3)
N2 C27 C28 115.9(2)
N3 C37 C38 116.7(2)
C43 C44 C45 122.2(3)
C15 C16 C11 120.9(3)
C13 C14 C15 121.9(3)
C25 C24 C23 122.1(3)
C35 C34 C33 120.8(3)
C32 C33 C34 119.2(3)
C32 C33 C331 120.5(3)
C34 C33 C331 120.2(3)
C25 C26 C21 121.0(3)
C44 C43 C42 119.1(3)
C44 C43 C431 118.9(3)
C42 C43 C431 122.0(3)
C39 C38 C310 110.3(3)
C39 C38 C311 110.5(3)
C310 C38 C311 106.9(3)
C39 C38 C37 111.4(3)
C310 C38 C37 105.8(3)
C311 C38 C37 111.7(3)
C16 C15 C14 118.9(3)
C16 C15 C151 121.3(3)
C14 C15 C151 119.8(3)
C34 C35 C36 118.9(3)
C34 C35 C351 120.4(3)
C36 C35 C351 120.6(3)
C24 C25 C26 119.2(3)
C24 C25 C251 120.0(3)
C26 C25 C251 120.8(3)
C46 C45 C44 117.6(3)
C46 C45 C451 120.0(3)
C44 C45 C451 122.3(3)
C45 C46 C47 122.4(3)

loop_
_geom_bond_atom_site_label_1
_geom_bond_atom_site_label_2
_geom_bond_distance
Nb N1 1.994(2)
Nb N2 2.003(2)
Nb N4 2.050(2)
Nb N3 2.058(2)
Nb C41 2.089(3)
N2 C21 1.409(4)
N2 C27 1.485(3)
N3 C31 1.431(4)
N3 C37 1.478(3)
N1 C11 1.430(3)
N1 C17 1.482(4)
N4 C41 1.258(4)
C41 C42 1.479(4)
C11 C12 1.393(4)
C11 C16 1.393(4)
C31 C36 1.392(4)
C31 C32 1.398(4)
C32 C33 1.385(4)
C47 C46 1.384(4)
C47 C42 1.397(4)
C47 C471 1.508(4)
C22 C23 1.396(4)
C22 C21 1.405(4)
C36 C35 1.389(4)
C12 C13 1.390(4)
C23 C24 1.388(4)
C23 C231 1.504(4)
C21 C26 1.410(4)
C13 C14 1.378(5)
C13 C131 1.511(4)
C42 C43 1.414(4)
C17 C18 1.539(4)
C18 C19 1.519(4)
C18 C111 1.523(4)
C18 C110 1.532(4)
C28 C29 1.494(5)
C28 C210 1.515(4)
C28 C27 1.524(4)
C28 C211 1.535(5)
C431 C43 1.503(4)
C37 C38 1.555(4)
C44 C43 1.385(4)
C44 C45 1.386(5)
C16 C15 1.383(4)
C14 C15 1.384(4)
C24 C25 1.379(4)
C34 C35 1.383(5)
C34 C33 1.394(5)
C33 C331 1.515(5)
C26 C25 1.385(4)
C38 C39 1.497(5)
C38 C310 1.518(4)
C38 C311 1.531(5)
C15 C151 1.508(4)
C35 C351 1.507(5)
C25 C251 1.514(4)
C45 C46 1.384(5)
C45 C451 1.505(5)

loop_
_cod_related_entry_id
_cod_related_entry_database
_cod_related_entry_code
1 ChemSpider 30660496
